data_7022233
loop_
_publ_author_name
'Sun, Ya-guang'
'Sun, Di'
'Yu, Wan'
'Zhu, Ming-chang'
'Ding, Fu'
'Liu, Yi-nan'
'Gao, En-jun'
'Wang, Shu-ju'
'Xiong, Gang'
'Dragutan, Ileana'
'Dragutan, Valerian'

_publ_section_title
;
 Synthesis, characterization, interaction with DNA and cytotoxicity of
 Pd(II) and Pt(II) complexes containing pyridine carboxylic acid ligands.
;
_journal_issue 11
_journal_name_full 'Dalton transactions (Cambridge, England : 2003)'
_journal_page_first 3957
_journal_page_last 3967
_journal_paper_doi 10.1039/c2dt32114a
_journal_volume 42
_journal_year 2013
_chemical_formula_sum 'C12 H12 Cl2 N2 O6 Pd'
_chemical_formula_weight 457.54
_chemical_name_systematic
;
?
;
_space_group_IT_number 14
_symmetry_cell_setting monoclinic
_symmetry_space_group_name_Hall '-P 2ybc'
_symmetry_space_group_name_H-M 'P 1 21/c 1'
_atom_sites_solution_hydrogens geom
_atom_sites_solution_primary direct
_atom_sites_solution_secondary difmap
_audit_creation_method SHELXL-97
_cell_angle_alpha 90.00
_cell_angle_beta 107.59(3)
_cell_angle_gamma 90.00
_cell_formula_units_Z 8
_cell_length_a 16.780(3)
_cell_length_b 13.895(3)
_cell_length_c 13.596(3)
_cell_measurement_reflns_used 6834
_cell_measurement_temperature 113(2)
_cell_measurement_theta_max 27.487
_cell_measurement_theta_min 1.941
_cell_volume 3021.8(12)
_computing_cell_refinement crystalclear
_computing_data_collection crystalclear
_computing_data_reduction crystalclear
_computing_molecular_graphics 'Bruker SHELXTL'
_computing_publication_material 'Bruker SHELXTL'
_computing_structure_refinement 'SHELXL-97 (Sheldrick, 1997)'
_computing_structure_solution 'SHELXS-97 (Sheldrick, 1990)'
_diffrn_ambient_temperature 113(2)
_diffrn_measured_fraction_theta_full 0.997
_diffrn_measured_fraction_theta_max 0.997
_diffrn_measurement_device_type 'rigaku saturn'
_diffrn_measurement_method '\w scans'
_diffrn_radiation_monochromator confocal
_diffrn_radiation_source 'rotating anode'
_diffrn_radiation_type MoK\a
_diffrn_radiation_wavelength 0.71073
_diffrn_reflns_av_R_equivalents 0.0581
_diffrn_reflns_av_sigmaI/netI 0.0674
_diffrn_reflns_limit_h_max 17
_diffrn_reflns_limit_h_min -21
_diffrn_reflns_limit_k_max 17
_diffrn_reflns_limit_k_min -18
_diffrn_reflns_limit_l_max 16
_diffrn_reflns_limit_l_min -17
_diffrn_reflns_number 24305
_diffrn_reflns_theta_full 27.53
_diffrn_reflns_theta_max 27.53
_diffrn_reflns_theta_min 1.94
_diffrn_standards_decay_% 0
_diffrn_standards_interval_count 0
_diffrn_standards_interval_time 0
_diffrn_standards_number 0
_exptl_absorpt_coefficient_mu 1.614
_exptl_absorpt_correction_T_max 0.8817
_exptl_absorpt_correction_T_min 0.8056
_exptl_absorpt_correction_type multi-scan
_exptl_absorpt_process_details crystalclear
_exptl_crystal_density_diffrn 2.011
_exptl_crystal_density_method 'not measured'
_exptl_crystal_F_000 1808
_exptl_crystal_size_max 0.14
_exptl_crystal_size_mid 0.12
_exptl_crystal_size_min 0.08
_refine_diff_density_max 0.858
_refine_diff_density_min -1.353
_refine_diff_density_rms 0.142
_refine_ls_extinction_method none
_refine_ls_goodness_of_fit_ref 1.051
_refine_ls_hydrogen_treatment mixed
_refine_ls_matrix_type full
_refine_ls_number_parameters 447
_refine_ls_number_reflns 6938
_refine_ls_number_restraints 14
_refine_ls_restrained_S_all 1.050
_refine_ls_R_factor_all 0.0581
_refine_ls_R_factor_gt 0.0406
_refine_ls_shift/su_max 0.004
_refine_ls_shift/su_mean 0.000
_refine_ls_structure_factor_coef Fsqd
_refine_ls_weighting_details 'calc w=1/[\s^2^(Fo^2^)+(0.0343P)^2^+0.3820P] where P=(Fo^2^+2Fc^2^)/3'
_refine_ls_weighting_scheme calc
_refine_ls_wR_factor_gt 0.0817
_refine_ls_wR_factor_ref 0.0893
_reflns_number_gt 5489
_reflns_number_total 6938
_reflns_threshold_expression >2sigma(I)
_cod_data_source_file c2dt32114a.txt
_cod_data_source_block 1
_cod_depositor_comments
;
The following automatic conversions were performed:

'_symmetry_cell_setting' value 'Monoclinic' changed to 'monoclinic'
according to /home/saulius/struct/CIF-dictionaries/cif_core.dic
dictionary named 'cif_core.dic' version 2.4.2 from
2011-04-26.

'_exptl_absorpt_correction_type' value 'MULTI-SCAN'
changed to 'multi-scan' according to
/home/saulius/struct/CIF-dictionaries/cif_core.dic dictionary named
'cif_core.dic' version 2.4.2 from 2011-04-26.

Automatic conversion script
Id: cif_fix_values 1891 2012-01-12 08:04:46Z andrius 
;
_cod_original_cell_volume 3022.0(11)
_cod_original_sg_symbol_H-M P2(1)/c
_cod_database_code 7022233

loop_
_symmetry_equiv_pos_as_xyz
'x, y, z'
'-x, y+1/2, -z+1/2'
'-x, -y, -z'
'x, -y-1/2, z-1/2'

loop_
_atom_site_label
_atom_site_type_symbol
_atom_site_fract_x
_atom_site_fract_y
_atom_site_fract_z
_atom_site_U_iso_or_equiv
_atom_site_adp_type
_atom_site_occupancy
_atom_site_symmetry_multiplicity
_atom_site_calc_flag
_atom_site_refinement_flags
Pd2 Pd 0.282744(14) 0.70664(2) 0.11585(2) 0.01262(8) Uani 1 1 d .
Pd1 Pd 0.215821(14) 0.65534(2) 0.86650(2) 0.01284(8) Uani 1 1 d .
Cl1 Cl 0.15998(5) 0.80713(7) 0.85650(7) 0.01599(19) Uani 1 1 d .
Cl2 Cl 0.08857(5) 0.59274(7) 0.86250(7) 0.0178(2) Uani 1 1 d .
Cl3 Cl 0.33761(5) 0.85570(7) 0.10637(7) 0.0174(2) Uani 1 1 d .
Cl4 Cl 0.40835(5) 0.63783(7) 0.12249(7) 0.0178(2) Uani 1 1 d .
O1 O 0.53829(14) 0.9350(2) 0.8760(2) 0.0281(7) Uani 1 1 d .
O2 O 0.40935(15) 0.9788(2) 0.8739(2) 0.0263(7) Uani 1 1 d .
H2 H 0.4277 1.0332 0.8714 0.039 Uiso 1 1 calc R
O3 O 0.16018(14) 0.2599(2) 0.8774(2) 0.0263(7) Uani 1 1 d .
O4 O 0.28201(16) 0.1856(2) 0.8975(3) 0.0253(7) Uani 1 1 d D
H4A H 0.261(2) 0.1308(15) 0.901(4) 0.030 Uiso 1 1 d D
O5 O 0.10143(14) 1.0372(2) 0.1372(2) 0.0192(6) Uani 1 1 d .
H5 H 0.0851 1.0899 0.1503 0.029 Uiso 1 1 calc R
O6 O -0.03315(14) 0.9978(2) 0.1059(2) 0.0208(6) Uani 1 1 d .
O7 O 0.34015(15) 0.3153(2) 0.1622(2) 0.0272(7) Uani 1 1 d .
O8 O 0.21953(15) 0.2407(2) 0.1472(2) 0.0235(7) Uani 1 1 d D
H8A H 0.248(2) 0.1904(18) 0.145(3) 0.028 Uiso 1 1 d D
N1 N 0.33186(16) 0.6988(2) 0.8700(2) 0.0122(6) Uani 1 1 d .
N2 N 0.27114(16) 0.5253(2) 0.8719(2) 0.0143(7) Uani 1 1 d .
N3 N 0.16766(16) 0.7562(2) 0.1103(2) 0.0136(7) Uani 1 1 d .
N4 N 0.22643(16) 0.5796(2) 0.1249(2) 0.0130(7) Uani 1 1 d .
C1 C 0.4686(2) 0.9142(3) 0.8753(3) 0.0182(8) Uani 1 1 d .
C2 C 0.4398(2) 0.8130(3) 0.8767(3) 0.0170(8) Uani 1 1 d .
C3 C 0.4954(2) 0.7395(3) 0.8804(3) 0.0189(8) Uani 1 1 d .
H3 H 0.5507 0.7530 0.8847 0.023 Uiso 1 1 calc R
C4 C 0.4686(2) 0.6456(3) 0.8777(3) 0.0178(8) Uani 1 1 d .
H4 H 0.5054 0.5953 0.8788 0.021 Uiso 1 1 calc R
C5 C 0.3867(2) 0.6263(3) 0.8733(3) 0.0150(8) Uani 1 1 d .
C6 C 0.3580(2) 0.7899(3) 0.8715(3) 0.0167(8) Uani 1 1 d .
H6 H 0.3202 0.8395 0.8690 0.020 Uiso 1 1 calc R
C7 C 0.35363(19) 0.5290(3) 0.8758(3) 0.0133(8) Uani 1 1 d .
C8 C 0.3999(2) 0.4460(3) 0.8834(3) 0.0198(9) Uani 1 1 d .
H8 H 0.4557 0.4496 0.8854 0.024 Uiso 1 1 calc R
C9 C 0.3639(2) 0.3573(3) 0.8879(3) 0.0192(9) Uani 1 1 d .
H9 H 0.3954 0.3012 0.8946 0.023 Uiso 1 1 calc R
C10 C 0.2797(2) 0.3534(3) 0.8822(3) 0.0167(8) Uani 1 1 d .
C11 C 0.2358(2) 0.4395(3) 0.8740(3) 0.0158(8) Uani 1 1 d .
H11 H 0.1795 0.4372 0.8700 0.019 Uiso 1 1 calc R
C12 C 0.2346(2) 0.2630(3) 0.8852(3) 0.0185(8) Uani 1 1 d .
C13 C 0.0384(2) 0.9752(3) 0.1151(3) 0.0169(8) Uani 1 1 d .
C14 C 0.0636(2) 0.8748(3) 0.1038(3) 0.0149(8) Uani 1 1 d .
C15 C 0.1452(2) 0.8482(3) 0.1124(3) 0.0148(8) Uani 1 1 d .
H15 H 0.1855 0.8959 0.1199 0.018 Uiso 1 1 calc R
C16 C 0.11021(19) 0.6844(3) 0.1042(3) 0.0137(8) Uani 1 1 d .
C17 C 0.0269(2) 0.7071(3) 0.0889(3) 0.0187(9) Uani 1 1 d .
H17 H -0.0129 0.6585 0.0791 0.022 Uiso 1 1 calc R
C18 C 0.0034(2) 0.8024(3) 0.0882(3) 0.0179(8) Uani 1 1 d .
H18 H -0.0524 0.8184 0.0774 0.021 Uiso 1 1 calc R
C19 C 0.1436(2) 0.5871(3) 0.1168(3) 0.0155(8) Uani 1 1 d .
C20 C 0.0979(2) 0.5053(3) 0.1222(3) 0.0186(9) Uani 1 1 d .
H20 H 0.0418 0.5110 0.1184 0.022 Uiso 1 1 calc R
C21 C 0.1343(2) 0.4162(3) 0.1332(3) 0.0208(9) Uani 1 1 d .
H21 H 0.1032 0.3613 0.1356 0.025 Uiso 1 1 calc R
C22 C 0.2189(2) 0.4089(3) 0.1406(3) 0.0161(8) Uani 1 1 d .
C23 C 0.2625(2) 0.4935(3) 0.1371(3) 0.0164(8) Uani 1 1 d .
H23 H 0.3192 0.4896 0.1436 0.020 Uiso 1 1 calc R
C24 C 0.2658(2) 0.3173(3) 0.1521(3) 0.0174(8) Uani 1 1 d .
O9 O 0.04368(15) 0.2030(2) 0.1776(2) 0.0241(7) Uani 1 1 d D
H9A H -0.0095(6) 0.202(3) 0.163(3) 0.036 Uiso 1 1 d D
H9B H 0.0705(18) 0.215(3) 0.2406(13) 0.036 Uiso 1 1 d D
O10 O 0.20414(15) 1.0277(2) 0.9344(2) 0.0237(7) Uani 1 1 d D
H10A H 0.219(2) 0.9701(12) 0.927(4) 0.035 Uiso 1 1 d D
H10B H 0.1519(8) 1.036(2) 0.922(3) 0.035 Uiso 1 1 d D
O11 O 0.46338(16) 0.1522(2) 0.8579(2) 0.0247(7) Uani 1 1 d D
H11A H 0.5164(6) 0.152(3) 0.872(3) 0.037 Uiso 1 1 d D
H11B H 0.4359(18) 0.161(4) 0.7945(12) 0.037 Uiso 1 1 d D
O12 O 0.29690(16) 0.0862(2) 0.1392(2) 0.0258(7) Uani 1 1 d D
H12A H 0.3491(7) 0.092(3) 0.150(3) 0.039 Uiso 1 1 d D
H12B H 0.2699(18) 0.060(3) 0.082(2) 0.039 Uiso 1 1 d D

loop_
_atom_site_aniso_label
_atom_site_aniso_U_11
_atom_site_aniso_U_22
_atom_site_aniso_U_33
_atom_site_aniso_U_23
_atom_site_aniso_U_13
_atom_site_aniso_U_12
Pd2 0.01002(13) 0.01312(17) 0.01563(15) 0.00006(12) 0.00524(10) 0.00012(10)
Pd1 0.00968(13) 0.01404(18) 0.01536(15) 0.00029(12) 0.00463(10) 0.00087(10)
Cl1 0.0137(4) 0.0146(5) 0.0194(5) -0.0013(4) 0.0046(3) 0.0019(3)
Cl2 0.0118(4) 0.0194(6) 0.0236(5) -0.0007(4) 0.0076(3) -0.0013(3)
Cl3 0.0133(4) 0.0154(5) 0.0241(5) -0.0010(4) 0.0067(3) -0.0021(3)
Cl4 0.0128(4) 0.0202(6) 0.0221(5) 0.0004(4) 0.0078(3) 0.0028(3)
O1 0.0167(13) 0.0227(19) 0.045(2) -0.0016(15) 0.0098(12) -0.0059(12)
O2 0.0246(14) 0.0170(18) 0.0391(19) -0.0056(15) 0.0126(13) -0.0042(12)
O3 0.0156(13) 0.0239(19) 0.0406(19) 0.0049(15) 0.0102(12) 0.0001(12)
O4 0.0216(14) 0.0123(17) 0.0426(19) 0.0027(14) 0.0105(13) 0.0015(11)
O5 0.0171(12) 0.0141(17) 0.0273(16) -0.0025(13) 0.0080(11) 0.0007(10)
O6 0.0121(12) 0.0232(18) 0.0263(16) -0.0009(13) 0.0043(10) 0.0059(11)
O7 0.0182(13) 0.0192(18) 0.046(2) -0.0001(15) 0.0128(13) 0.0017(11)
O8 0.0198(14) 0.0124(17) 0.0389(18) 0.0017(14) 0.0095(12) 0.0030(11)
N1 0.0123(13) 0.0164(19) 0.0077(15) -0.0014(13) 0.0025(11) 0.0025(12)
N2 0.0138(14) 0.019(2) 0.0113(15) -0.0009(13) 0.0049(11) 0.0026(12)
N3 0.0130(13) 0.0181(19) 0.0111(15) -0.0012(13) 0.0058(11) -0.0023(12)
N4 0.0111(13) 0.0160(19) 0.0126(15) 0.0009(13) 0.0046(11) -0.0007(12)
C1 0.0164(17) 0.017(2) 0.020(2) -0.0030(17) 0.0035(14) -0.0008(15)
C2 0.0173(17) 0.018(2) 0.016(2) -0.0006(16) 0.0046(14) -0.0031(15)
C3 0.0129(17) 0.021(2) 0.024(2) 0.0002(18) 0.0067(14) -0.0011(15)
C4 0.0142(17) 0.020(2) 0.021(2) -0.0004(17) 0.0071(14) 0.0032(15)
C5 0.0138(16) 0.016(2) 0.0159(19) 0.0008(16) 0.0060(14) 0.0018(14)
C6 0.0146(17) 0.022(2) 0.0134(19) 0.0030(16) 0.0050(13) 0.0041(15)
C7 0.0097(15) 0.016(2) 0.0138(18) -0.0005(15) 0.0032(13) 0.0000(13)
C8 0.0152(17) 0.019(2) 0.026(2) -0.0004(18) 0.0073(15) 0.0013(15)
C9 0.0189(18) 0.018(2) 0.021(2) 0.0007(17) 0.0063(15) 0.0032(15)
C10 0.0158(17) 0.019(2) 0.0161(19) -0.0023(16) 0.0054(14) -0.0020(15)
C11 0.0142(16) 0.017(2) 0.0161(19) 0.0012(16) 0.0041(13) 0.0017(14)
C12 0.0196(18) 0.019(2) 0.018(2) 0.0002(17) 0.0065(15) 0.0003(16)
C13 0.0176(17) 0.017(2) 0.0152(19) 0.0012(16) 0.0043(14) -0.0005(15)
C14 0.0168(17) 0.015(2) 0.0134(18) 0.0014(15) 0.0051(14) 0.0026(14)
C15 0.0154(17) 0.017(2) 0.0121(18) 0.0003(16) 0.0050(13) 0.0006(14)
C16 0.0127(16) 0.016(2) 0.0129(18) -0.0014(15) 0.0051(13) 0.0015(14)
C17 0.0132(16) 0.021(2) 0.021(2) -0.0006(17) 0.0046(14) -0.0025(15)
C18 0.0131(17) 0.017(2) 0.024(2) 0.0019(17) 0.0073(14) 0.0016(14)
C19 0.0153(17) 0.017(2) 0.0135(18) -0.0011(16) 0.0031(13) 0.0013(14)
C20 0.0128(17) 0.021(3) 0.023(2) -0.0018(18) 0.0064(14) -0.0001(15)
C21 0.0181(18) 0.018(2) 0.027(2) -0.0010(18) 0.0079(16) -0.0046(15)
C22 0.0190(17) 0.011(2) 0.018(2) 0.0040(16) 0.0059(14) 0.0027(14)
C23 0.0156(17) 0.017(2) 0.0170(19) 0.0020(16) 0.0053(14) -0.0003(15)
C24 0.0236(19) 0.011(2) 0.019(2) -0.0001(16) 0.0080(15) -0.0006(15)
O9 0.0139(13) 0.0198(18) 0.0378(19) -0.0018(14) 0.0064(12) 0.0017(11)
O10 0.0184(13) 0.0160(17) 0.0374(18) -0.0012(14) 0.0097(12) 0.0007(11)
O11 0.0178(13) 0.0218(18) 0.0360(18) -0.0028(15) 0.0105(12) -0.0031(12)
O12 0.0205(14) 0.0234(19) 0.0329(18) -0.0038(14) 0.0071(12) -0.0006(12)

loop_
_atom_type_symbol
_atom_type_description
_atom_type_scat_dispersion_real
_atom_type_scat_dispersion_imag
_atom_type_scat_source
C C 0.0033 0.0016 'International Tables Vol C Tables 4.2.6.8 and 6.1.1.4'
H H 0.0000 0.0000 'International Tables Vol C Tables 4.2.6.8 and 6.1.1.4'
N N 0.0061 0.0033 'International Tables Vol C Tables 4.2.6.8 and 6.1.1.4'
O O 0.0106 0.0060 'International Tables Vol C Tables 4.2.6.8 and 6.1.1.4'
Cl Cl 0.1484 0.1585 'International Tables Vol C Tables 4.2.6.8 and 6.1.1.4'
Pd Pd -0.9988 1.0072 'International Tables Vol C Tables 4.2.6.8 and 6.1.1.4'

loop_
_geom_angle_atom_site_label_1
_geom_angle_atom_site_label_2
_geom_angle_atom_site_label_3
_geom_angle
N4 Pd2 N3 80.88(12)
N4 Pd2 Cl3 175.76(8)
N3 Pd2 Cl3 94.89(9)
N4 Pd2 Cl4 94.28(8)
N3 Pd2 Cl4 175.16(10)
Cl3 Pd2 Cl4 89.94(3)
N2 Pd1 N1 80.67(12)
N2 Pd1 Cl2 94.36(8)
N1 Pd1 Cl2 175.02(9)
N2 Pd1 Cl1 176.17(8)
N1 Pd1 Cl1 95.74(9)
Cl2 Pd1 Cl1 89.23(3)
C1 O2 H2 109.5
C12 O4 H4A 120(3)
C13 O5 H5 109.5
C24 O8 H8A 110(3)
C6 N1 C5 119.1(3)
C6 N1 Pd1 126.2(2)
C5 N1 Pd1 114.7(3)
C11 N2 C7 118.8(3)
C11 N2 Pd1 126.6(2)
C7 N2 Pd1 114.6(3)
C15 N3 C16 120.0(3)
C15 N3 Pd2 126.5(2)
C16 N3 Pd2 113.5(2)
C23 N4 C19 119.5(3)
C23 N4 Pd2 126.1(2)
C19 N4 Pd2 114.3(3)
O1 C1 O2 123.8(4)
O1 C1 C2 123.1(3)
O2 C1 C2 113.1(3)
C3 C2 C6 118.7(4)
C3 C2 C1 118.8(3)
C6 C2 C1 122.5(3)
C2 C3 C4 119.3(3)
C2 C3 H3 120.3
C4 C3 H3 120.3
C3 C4 C5 119.8(3)
C3 C4 H4 120.1
C5 C4 H4 120.1
N1 C5 C4 120.9(4)
N1 C5 C7 115.3(3)
C4 C5 C7 123.7(3)
N1 C6 C2 122.2(3)
N1 C6 H6 118.9
C2 C6 H6 118.9
N2 C7 C8 120.8(3)
N2 C7 C5 114.7(3)
C8 C7 C5 124.4(3)
C7 C8 C9 120.4(3)
C7 C8 H8 119.8
C9 C8 H8 119.8
C8 C9 C10 118.8(4)
C8 C9 H9 120.6
C10 C9 H9 120.6
C9 C10 C11 118.4(4)
C9 C10 C12 123.6(4)
C11 C10 C12 118.0(3)
N2 C11 C10 122.7(3)
N2 C11 H11 118.6
C10 C11 H11 118.6
O3 C12 O4 123.0(4)
O3 C12 C10 123.3(4)
O4 C12 C10 113.8(3)
O6 C13 O5 123.6(4)
O6 C13 C14 122.7(3)
O5 C13 C14 113.7(3)
C15 C14 C18 118.1(4)
C15 C14 C13 123.3(3)
C18 C14 C13 118.6(3)
N3 C15 C14 122.0(3)
N3 C15 H15 119.0
C14 C15 H15 119.0
N3 C16 C17 120.2(4)
N3 C16 C19 115.5(3)
C17 C16 C19 124.3(3)
C18 C17 C16 119.4(3)
C18 C17 H17 120.3
C16 C17 H17 120.3
C17 C18 C14 119.9(3)
C17 C18 H18 120.1
C14 C18 H18 120.1
N4 C19 C20 120.0(3)
N4 C19 C16 115.2(3)
C20 C19 C16 124.7(3)
C21 C20 C19 120.7(3)
C21 C20 H20 119.6
C19 C20 H20 119.6
C20 C21 C22 119.0(4)
C20 C21 H21 120.5
C22 C21 H21 120.5
C23 C22 C21 118.0(4)
C23 C22 C24 117.5(3)
C21 C22 C24 124.5(3)
N4 C23 C22 122.7(3)
N4 C23 H23 118.7
C22 C23 H23 118.7
O7 C24 O8 124.2(4)
O7 C24 C22 121.8(3)
O8 C24 C22 114.0(3)
H9A O9 H9B 115.4(18)
H10A O10 H10B 115.6(18)
H11A O11 H11B 115.5(18)
H12A O12 H12B 115.8(18)

loop_
_geom_bond_atom_site_label_1
_geom_bond_atom_site_label_2
_geom_bond_distance
Pd2 N4 2.023(3)
Pd2 N3 2.030(3)
Pd2 Cl3 2.2859(10)
Pd2 Cl4 2.2911(9)
Pd1 N2 2.022(3)
Pd1 N1 2.025(3)
Pd1 Cl2 2.2910(9)
Pd1 Cl1 2.2953(10)
O1 C1 1.202(4)
O2 C1 1.336(4)
O2 H2 0.8200
O3 C12 1.221(4)
O4 C12 1.319(5)
O4 H4A 0.847(10)
O5 C13 1.326(4)
O5 H5 0.8200
O6 C13 1.210(4)
O7 C24 1.214(4)
O8 C24 1.307(5)
O8 H8A 0.852(10)
N1 C6 1.339(5)
N1 C5 1.355(5)
N2 C11 1.337(5)
N2 C7 1.370(4)
N3 C15 1.335(5)
N3 C16 1.372(5)
N4 C23 1.329(5)
N4 C19 1.365(4)
C1 C2 1.489(5)
C2 C3 1.375(5)
C2 C6 1.390(5)
C3 C4 1.377(6)
C3 H3 0.9300
C4 C5 1.384(4)
C4 H4 0.9300
C5 C7 1.466(5)
C6 H6 0.9300
C7 C8 1.377(5)
C8 C9 1.382(5)
C8 H8 0.9300
C9 C10 1.392(4)
C9 H9 0.9300
C10 C11 1.393(5)
C10 C12 1.473(5)
C11 H11 0.9300
C13 C14 1.480(5)
C14 C15 1.389(4)
C14 C18 1.396(5)
C15 H15 0.9300
C16 C17 1.387(4)
C16 C19 1.454(5)
C17 C18 1.381(5)
C17 H17 0.9300
C18 H18 0.9300
C19 C20 1.385(5)
C20 C21 1.369(5)
C20 H20 0.9300
C21 C22 1.396(5)
C21 H21 0.9300
C22 C23 1.394(5)
C22 C24 1.479(5)
C23 H23 0.9300
O9 H9A 0.854(10)
O9 H9B 0.854(10)
O10 H10A 0.855(10)
O10 H10B 0.849(10)
O11 H11A 0.852(10)
O11 H11B 0.853(10)
O12 H12A 0.847(10)
O12 H12B 0.856(10)

loop_
_geom_torsion_atom_site_label_1
_geom_torsion_atom_site_label_2
_geom_torsion_atom_site_label_3
_geom_torsion_atom_site_label_4
_geom_torsion
N2 Pd1 N1 C6 -178.1(3)
Cl2 Pd1 N1 C6 180(32)
Cl1 Pd1 N1 C6 3.3(3)
N2 Pd1 N1 C5 0.4(3)
Cl2 Pd1 N1 C5 -1.8(12)
Cl1 Pd1 N1 C5 -178.3(2)
N1 Pd1 N2 C11 179.0(3)
Cl2 Pd1 N2 C11 -1.2(3)
Cl1 Pd1 N2 C11 -160.8(11)
N1 Pd1 N2 C7 0.5(3)
Cl2 Pd1 N2 C7 -179.7(2)
Cl1 Pd1 N2 C7 20.7(15)
N4 Pd2 N3 C15 173.3(3)
Cl3 Pd2 N3 C15 -6.3(3)
Cl4 Pd2 N3 C15 175.7(8)
N4 Pd2 N3 C16 -6.4(2)
Cl3 Pd2 N3 C16 174.0(2)
Cl4 Pd2 N3 C16 -4.0(12)
N3 Pd2 N4 C23 -176.6(3)
Cl3 Pd2 N4 C23 -170.6(10)
Cl4 Pd2 N4 C23 3.6(3)
N3 Pd2 N4 C19 3.8(3)
Cl3 Pd2 N4 C19 9.8(14)
Cl4 Pd2 N4 C19 -176.0(2)
O1 C1 C2 C3 0.9(6)
O2 C1 C2 C3 -178.6(4)
O1 C1 C2 C6 -177.2(4)
O2 C1 C2 C6 3.2(6)
C6 C2 C3 C4 0.7(6)
C1 C2 C3 C4 -177.5(4)
C2 C3 C4 C5 -1.2(6)
C6 N1 C5 C4 -0.4(5)
Pd1 N1 C5 C4 -178.9(3)
C6 N1 C5 C7 177.5(3)
Pd1 N1 C5 C7 -1.1(4)
C3 C4 C5 N1 1.1(6)
C3 C4 C5 C7 -176.6(4)
C5 N1 C6 C2 -0.2(5)
Pd1 N1 C6 C2 178.2(3)
C3 C2 C6 N1 0.0(6)
C1 C2 C6 N1 178.1(3)
C11 N2 C7 C8 -1.0(5)
Pd1 N2 C7 C8 177.7(3)
C11 N2 C7 C5 -179.8(3)
Pd1 N2 C7 C5 -1.1(4)
N1 C5 C7 N2 1.5(5)
C4 C5 C7 N2 179.2(3)
N1 C5 C7 C8 -177.4(4)
C4 C5 C7 C8 0.4(6)
N2 C7 C8 C9 -0.5(6)
C5 C7 C8 C9 178.3(4)
C7 C8 C9 C10 1.5(6)
C8 C9 C10 C11 -1.2(6)
C8 C9 C10 C12 179.4(4)
C7 N2 C11 C10 1.3(5)
Pd1 N2 C11 C10 -177.2(3)
C9 C10 C11 N2 -0.2(6)
C12 C10 C11 N2 179.2(3)
C9 C10 C12 O3 -177.9(4)
C11 C10 C12 O3 2.7(6)
C9 C10 C12 O4 2.2(6)
C11 C10 C12 O4 -177.2(3)
O6 C13 C14 C15 178.8(4)
O5 C13 C14 C15 -1.9(5)
O6 C13 C14 C18 -4.0(6)
O5 C13 C14 C18 175.3(3)
C16 N3 C15 C14 -3.1(5)
Pd2 N3 C15 C14 177.3(3)
C18 C14 C15 N3 -2.7(6)
C13 C14 C15 N3 174.5(3)
C15 N3 C16 C17 7.1(5)
Pd2 N3 C16 C17 -173.2(3)
C15 N3 C16 C19 -171.7(3)
Pd2 N3 C16 C19 8.0(4)
N3 C16 C17 C18 -5.2(6)
C19 C16 C17 C18 173.5(4)
C16 C17 C18 C14 -0.6(6)
C15 C14 C18 C17 4.5(6)
C13 C14 C18 C17 -172.9(3)
C23 N4 C19 C20 0.6(5)
Pd2 N4 C19 C20 -179.8(3)
C23 N4 C19 C16 179.7(3)
Pd2 N4 C19 C16 -0.6(4)
N3 C16 C19 N4 -4.9(5)
C17 C16 C19 N4 176.3(3)
N3 C16 C19 C20 174.2(3)
C17 C16 C19 C20 -4.6(6)
N4 C19 C20 C21 -1.6(6)
C16 C19 C20 C21 179.3(4)
C19 C20 C21 C22 1.1(6)
C20 C21 C22 C23 0.4(6)
C20 C21 C22 C24 -179.7(4)
C19 N4 C23 C22 1.0(6)
Pd2 N4 C23 C22 -178.7(3)
C21 C22 C23 N4 -1.5(6)
C24 C22 C23 N4 178.6(3)
C23 C22 C24 O7 2.8(6)
C21 C22 C24 O7 -177.1(4)
C23 C22 C24 O8 -175.3(3)
C21 C22 C24 O8 4.8(6)
